data_4519291
loop_
_publ_author_name
'Liu, Yun'
'Chen, Yushuang'
'Yihuo, Aying'
'Zhou, Yuqiao'
'Liu, Xiaohua'
'Lin, Lili'
'Feng, Xiaoming'

_publ_section_title
;
 Diastereodivergent Synthesis of Chiral \a-Aminoketones via a Catalytic
 O--H Insertion/Barnes--Claisen Rearrangement Reaction
;
_journal_name_full 'ACS Catalysis'
_journal_page_first 1784
_journal_page_last 1790
_journal_paper_doi 10.1021/acscatal.1c05789
_journal_year 2022
_chemical_absolute_configuration ad
_chemical_formula_moiety 'C20 H21 N O4 S'
_chemical_formula_sum 'C20 H21 N O4 S'
_chemical_formula_weight 371.44
_space_group_crystal_system monoclinic
_space_group_IT_number 5
_space_group_name_Hall 'C 2y'
_space_group_name_H-M_alt 'C 1 2 1'
_atom_sites_solution_hydrogens mixed
_atom_sites_solution_primary dual
_atom_sites_solution_secondary difmap
_audit_creation_method SHELXL-2018/3
_cell_angle_alpha 90
_cell_angle_beta 94.297(5)
_cell_angle_gamma 90
_cell_formula_units_Z 4
_cell_length_a 22.954(3)
_cell_length_b 8.0412(11)
_cell_length_c 10.4938(14)
_cell_measurement_reflns_used 9785
_cell_measurement_temperature 172(2)
_cell_measurement_theta_max 68.29
_cell_measurement_theta_min 4.22
_cell_volume 1931.5(4)
_computing_cell_refinement 'Bruker SAINT'
_computing_data_collection 'Bruker APEX3'
_computing_data_reduction 'Bruker SAINT'
_computing_molecular_graphics 'Bruker SHELXTL'
_computing_publication_material 'Bruker SHELXTL'
_computing_structure_refinement 'SHELXL-2018/3 (Sheldrick, 2018)'
_computing_structure_solution 'SHELXT (Sheldrick 2008)'
_diffrn_ambient_temperature 172(2)
_diffrn_measured_fraction_theta_full 0.978
_diffrn_measured_fraction_theta_max 0.977
_diffrn_measurement_device_type 'Bruker D8 Venture Photon II'
_diffrn_measurement_method '\f and \w scans'
_diffrn_radiation_type CuK\a
_diffrn_radiation_wavelength 1.54178
_diffrn_reflns_av_R_equivalents 0.0414
_diffrn_reflns_av_unetI/netI 0.0329
_diffrn_reflns_Laue_measured_fraction_full 0.978
_diffrn_reflns_Laue_measured_fraction_max 0.977
_diffrn_reflns_limit_h_max 27
_diffrn_reflns_limit_h_min -27
_diffrn_reflns_limit_k_max 9
_diffrn_reflns_limit_k_min -8
_diffrn_reflns_limit_l_max 12
_diffrn_reflns_limit_l_min -12
_diffrn_reflns_number 20837
_diffrn_reflns_point_group_measured_fraction_full 0.957
_diffrn_reflns_point_group_measured_fraction_max 0.955
_diffrn_reflns_theta_full 67.679
_diffrn_reflns_theta_max 68.435
_diffrn_reflns_theta_min 3.862
_exptl_absorpt_coefficient_mu 1.692
_exptl_absorpt_correction_T_max 0.8508
_exptl_absorpt_correction_T_min 0.6529
_exptl_absorpt_correction_type numerical
_exptl_absorpt_process_details 'SADABS (Krause et al., 2015)'
_exptl_crystal_colour yellow
_exptl_crystal_density_diffrn 1.277
_exptl_crystal_description block
_exptl_crystal_F_000 784
_exptl_crystal_size_max 0.322
_exptl_crystal_size_mid 0.189
_exptl_crystal_size_min 0.154
_refine_diff_density_max 0.209
_refine_diff_density_min -0.248
_refine_diff_density_rms 0.037
_refine_ls_abs_structure_details
; 
 Flack x determined using 1471 quotients [(I+)-(I-)]/[(I+)+(I-)] 
 (Parsons, Flack and Wagner, Acta Cryst. B69 (2013) 249-259). 
;
_refine_ls_abs_structure_Flack 0.085(6)
_refine_ls_extinction_method none
_refine_ls_goodness_of_fit_ref 1.071
_refine_ls_hydrogen_treatment mixed
_refine_ls_matrix_type full
_refine_ls_number_parameters 241
_refine_ls_number_reflns 3388
_refine_ls_number_restraints 4
_refine_ls_restrained_S_all 1.071
_refine_ls_R_factor_all 0.0303
_refine_ls_R_factor_gt 0.0298
_refine_ls_shift/su_max 0.002
_refine_ls_shift/su_mean 0.000
_refine_ls_structure_factor_coef Fsqd
_refine_ls_weighting_details 'w=1/[\s^2^(Fo^2^)+(0.0437P)^2^+0.7411P] where P=(Fo^2^+2Fc^2^)/3'
_refine_ls_weighting_scheme calc
_refine_ls_wR_factor_gt 0.0800
_refine_ls_wR_factor_ref 0.0805
_reflns_Friedel_coverage 0.815
_reflns_Friedel_fraction_full 0.932
_reflns_Friedel_fraction_max 0.929
_reflns_number_gt 3337
_reflns_number_total 3388
_reflns_threshold_expression 'I > 2\s(I)'
_cod_data_source_file cs1c05789_si_002.cif
_cod_data_source_block liy012
_cod_original_cell_volume 1931.5(5)
_cod_original_sg_symbol_H-M 'C 2'
_cod_database_code 4519291
_shelx_shelxl_version_number 2018/3
_shelx_space_group_comment
; 
The symmetry employed for this shelxl refinement is uniquely defined 
by the following loop, which should always be used as a source of 
symmetry information in preference to the above space-group names. 
They are only intended as comments. 
;
_shelx_estimated_absorpt_t_min 0.612
_shelx_estimated_absorpt_t_max 0.781

loop_
_space_group_symop_operation_xyz
'x, y, z'
'-x, y, -z'
'x+1/2, y+1/2, z'
'-x+1/2, y+1/2, -z'

loop_
_atom_site_label
_atom_site_type_symbol
_atom_site_fract_x
_atom_site_fract_y
_atom_site_fract_z
_atom_site_U_iso_or_equiv
_atom_site_adp_type
_atom_site_occupancy
_atom_site_site_symmetry_order
_atom_site_calc_flag
_atom_site_refinement_flags_posn
_atom_site_refinement_flags_adp
_atom_site_refinement_flags_occupancy
_atom_site_disorder_assembly
_atom_site_disorder_group
S S 0.51247(2) 0.42157(7) 0.72088(5) 0.03144(16) Uani 1 1 d . . . . .
O1 O 0.50474(9) 0.2900(2) 0.80903(19) 0.0427(4) Uani 1 1 d . . . . .
O2 O 0.46403(8) 0.4756(3) 0.63558(18) 0.0425(5) Uani 1 1 d . . . . .
O3 O 0.66098(11) 0.5757(3) 0.6772(2) 0.0542(5) Uani 1 1 d . . . . .
O4 O 0.68497(10) 0.3199(3) 0.9286(2) 0.0568(6) Uani 1 1 d . . . . .
N N 0.56250(9) 0.3653(3) 0.62922(19) 0.0336(5) Uani 1 1 d D . . . .
H1N H 0.5608(14) 0.411(5) 0.553(2) 0.050(8) Uiso 1 1 d D . . . .
C1 C 0.53750(10) 0.5949(3) 0.8111(2) 0.0290(5) Uani 1 1 d . . . . .
C2 C 0.52999(11) 0.7530(3) 0.7586(2) 0.0363(5) Uani 1 1 d . . . . .
H2 H 0.513365 0.766038 0.673568 0.044 Uiso 1 1 calc R U . . .
C3 C 0.54672(12) 0.8901(3) 0.8303(2) 0.0382(6) Uani 1 1 d . . . . .
H3 H 0.541146 0.997993 0.794537 0.046 Uiso 1 1 calc R U . . .
C4 C 0.57188(10) 0.8732(3) 0.9554(3) 0.0352(5) Uani 1 1 d . . . . .
C5 C 0.58048(11) 0.7145(4) 1.0038(2) 0.0364(6) Uani 1 1 d . . . . .
H5 H 0.598786 0.701030 1.087440 0.044 Uiso 1 1 calc R U . . .
C6 C 0.56316(11) 0.5742(3) 0.9339(2) 0.0332(5) Uani 1 1 d . . . . .
H6 H 0.568768 0.466218 0.969443 0.040 Uiso 1 1 calc R U . . .
C7 C 0.58695(13) 1.0254(4) 1.0340(3) 0.0492(7) Uani 1 1 d . . . . .
H7A H 0.598574 0.992439 1.122187 0.074 Uiso 1 1 calc R U . . .
H7B H 0.552800 1.098695 1.033082 0.074 Uiso 1 1 calc R U . . .
H7C H 0.619293 1.084435 0.998126 0.074 Uiso 1 1 calc R U . . .
C11 C 0.61870(10) 0.3020(3) 0.6819(2) 0.0307(5) Uani 1 1 d . . . . .
H11 H 0.612508 0.225917 0.755052 0.037 Uiso 1 1 calc R U . . .
C12 C 0.64824(11) 0.2039(3) 0.5760(2) 0.0332(5) Uani 1 1 d . . . . .
H12 H 0.653411 0.282547 0.503848 0.040 Uiso 1 1 calc R U . . .
C13 C 0.61071(13) 0.0640(4) 0.5249(3) 0.0489(7) Uani 1 1 d . . . . .
H13 H 0.601604 -0.022926 0.581409 0.059 Uiso 1 1 calc R U . . .
C14 C 0.5897(2) 0.0556(6) 0.4049(4) 0.0848(15) Uani 1 1 d D . . . .
H14A H 0.551962 -0.001970 0.400688 0.102 Uiso 1 1 d DR U . . .
H14B H 0.616893 -0.006040 0.354859 0.102 Uiso 1 1 d DR U . . .
C15 C 0.66054(11) 0.4417(4) 0.7273(2) 0.0370(6) Uani 1 1 d . . . . .
C16 C 0.70211(12) 0.4057(4) 0.8477(3) 0.0474(7) Uani 1 1 d . . . . .
C17 C 0.76093(19) 0.4835(8) 0.8544(5) 0.0985(17) Uani 1 1 d . . . . .
H17A H 0.788399 0.414839 0.907527 0.148 Uiso 1 1 calc R U . . .
H17B H 0.758912 0.594755 0.892056 0.148 Uiso 1 1 calc R U . . .
H17C H 0.774306 0.492397 0.768177 0.148 Uiso 1 1 calc R U . . .
C21 C 0.70873(10) 0.1433(3) 0.6254(2) 0.0322(5) Uani 1 1 d . . . . .
C22 C 0.75817(13) 0.2020(4) 0.5722(3) 0.0470(7) Uani 1 1 d . . . . .
H22 H 0.754270 0.282162 0.505589 0.056 Uiso 1 1 calc R U . . .
C23 C 0.81325(14) 0.1453(5) 0.6147(4) 0.0626(10) Uani 1 1 d . . . . .
H23 H 0.846674 0.185500 0.576176 0.075 Uiso 1 1 calc R U . . .
C24 C 0.81966(14) 0.0325(5) 0.7113(4) 0.0644(11) Uani 1 1 d . . . . .
H24 H 0.857544 -0.004715 0.741066 0.077 Uiso 1 1 calc R U . . .
C25 C 0.77108(16) -0.0281(5) 0.7661(3) 0.0604(9) Uani 1 1 d . . . . .
H25 H 0.775509 -0.107200 0.833380 0.073 Uiso 1 1 calc R U . . .
C26 C 0.71574(13) 0.0269(4) 0.7228(3) 0.0435(6) Uani 1 1 d . . . . .
H26 H 0.682383 -0.015717 0.760155 0.052 Uiso 1 1 calc R U . . .

loop_
_atom_site_aniso_label
_atom_site_aniso_U_11
_atom_site_aniso_U_22
_atom_site_aniso_U_33
_atom_site_aniso_U_23
_atom_site_aniso_U_13
_atom_site_aniso_U_12
S 0.0306(3) 0.0285(3) 0.0353(3) -0.0040(2) 0.00295(19) 0.0005(2)
O1 0.0499(11) 0.0297(10) 0.0496(10) -0.0006(8) 0.0107(8) -0.0067(8)
O2 0.0330(9) 0.0472(12) 0.0460(10) -0.0094(8) -0.0045(7) 0.0056(7)
O3 0.0651(14) 0.0368(12) 0.0627(13) 0.0018(10) 0.0181(10) -0.0093(10)
O4 0.0582(12) 0.0663(16) 0.0432(11) 0.0001(10) -0.0133(9) -0.0066(11)
N 0.0353(10) 0.0372(12) 0.0280(9) -0.0019(8) -0.0010(8) 0.0082(8)
C1 0.0317(12) 0.0263(12) 0.0296(11) -0.0007(9) 0.0064(9) 0.0041(9)
C2 0.0450(13) 0.0321(14) 0.0320(11) 0.0039(10) 0.0044(10) 0.0047(10)
C3 0.0449(13) 0.0255(15) 0.0449(13) 0.0018(10) 0.0082(10) 0.0015(10)
C4 0.0285(11) 0.0326(14) 0.0454(13) -0.0065(10) 0.0091(9) -0.0015(9)
C5 0.0348(12) 0.0419(15) 0.0321(12) -0.0040(10) -0.0003(9) 0.0032(10)
C6 0.0381(12) 0.0293(13) 0.0324(12) 0.0020(10) 0.0032(10) 0.0062(10)
C7 0.0427(15) 0.0435(18) 0.0616(18) -0.0171(14) 0.0043(12) -0.0044(12)
C11 0.0303(11) 0.0330(13) 0.0286(10) -0.0042(9) 0.0014(8) 0.0014(9)
C12 0.0347(12) 0.0350(14) 0.0298(11) -0.0056(9) 0.0012(9) 0.0038(10)
C13 0.0406(14) 0.0476(18) 0.0581(17) -0.0239(14) 0.0010(12) 0.0001(12)
C14 0.074(2) 0.084(3) 0.090(3) -0.052(2) -0.034(2) 0.021(2)
C15 0.0369(11) 0.0386(16) 0.0364(11) -0.0102(11) 0.0099(9) -0.0053(11)
C16 0.0402(13) 0.0521(18) 0.0492(14) -0.0213(15) -0.0020(11) -0.0063(14)
C17 0.057(2) 0.135(5) 0.101(3) -0.029(3) -0.009(2) -0.041(3)
C21 0.0344(12) 0.0314(13) 0.0308(11) -0.0087(9) 0.0022(9) 0.0034(10)
C22 0.0440(15) 0.0510(18) 0.0472(16) -0.0067(13) 0.0110(12) -0.0033(13)
C23 0.0362(15) 0.077(2) 0.076(2) -0.028(2) 0.0123(15) -0.0041(15)
C24 0.0425(16) 0.083(3) 0.065(2) -0.036(2) -0.0097(14) 0.0189(16)
C25 0.070(2) 0.062(2) 0.0470(15) -0.0060(14) -0.0103(14) 0.0301(17)
C26 0.0461(14) 0.0440(17) 0.0409(13) 0.0013(11) 0.0062(11) 0.0074(12)

loop_
_atom_type_symbol
_atom_type_description
_atom_type_scat_dispersion_real
_atom_type_scat_dispersion_imag
_atom_type_scat_source
C C 0.0181 0.0091 'International Tables Vol C Tables 4.2.6.8 and 6.1.1.4'
H H 0.0000 0.0000 'International Tables Vol C Tables 4.2.6.8 and 6.1.1.4'
N N 0.0311 0.0180 'International Tables Vol C Tables 4.2.6.8 and 6.1.1.4'
O O 0.0492 0.0322 'International Tables Vol C Tables 4.2.6.8 and 6.1.1.4'
S S 0.3331 0.5567 'International Tables Vol C Tables 4.2.6.8 and 6.1.1.4'

loop_
_geom_angle_atom_site_label_1
_geom_angle_atom_site_label_2
_geom_angle_atom_site_label_3
_geom_angle
_geom_angle_site_symmetry_1
_geom_angle_site_symmetry_3
_geom_angle_publ_flag
O1 S O2 119.94(12) . . ?
O1 S N 107.88(12) . . ?
O2 S N 105.32(11) . . ?
O1 S C1 106.89(11) . . ?
O2 S C1 107.53(11) . . ?
N S C1 108.94(11) . . ?
C11 N S 121.35(16) . . ?
C6 C1 C2 120.6(2) . . ?
C6 C1 S 120.30(19) . . ?
C2 C1 S 119.05(18) . . ?
C3 C2 C1 119.7(2) . . ?
C2 C3 C4 120.9(2) . . ?
C5 C4 C3 118.1(2) . . ?
C5 C4 C7 122.0(2) . . ?
C3 C4 C7 119.8(2) . . ?
C4 C5 C6 121.9(2) . . ?
C1 C6 C5 118.6(2) . . ?
N C11 C15 112.3(2) . . ?
N C11 C12 109.04(18) . . ?
C15 C11 C12 107.25(19) . . ?
C13 C12 C21 111.6(2) . . ?
C13 C12 C11 111.6(2) . . ?
C21 C12 C11 110.65(19) . . ?
C14 C13 C12 122.9(4) . . ?
O3 C15 C11 123.3(2) . . ?
O3 C15 C16 119.9(2) . . ?
C11 C15 C16 116.7(2) . . ?
O4 C16 C17 124.1(3) . . ?
O4 C16 C15 118.4(2) . . ?
C17 C16 C15 117.5(3) . . ?
C22 C21 C26 118.3(3) . . ?
C22 C21 C12 120.4(2) . . ?
C26 C21 C12 121.3(2) . . ?
C21 C22 C23 120.9(3) . . ?
C24 C23 C22 120.3(3) . . ?
C23 C24 C25 120.0(3) . . ?
C24 C25 C26 119.9(3) . . ?
C21 C26 C25 120.6(3) . . ?

loop_
_geom_bond_atom_site_label_1
_geom_bond_atom_site_label_2
_geom_bond_distance
_geom_bond_site_symmetry_2
_geom_bond_publ_flag
S O1 1.425(2) . ?
S O2 1.4414(19) . ?
S N 1.617(2) . ?
S C1 1.758(3) . ?
O3 C15 1.199(4) . ?
O4 C16 1.184(4) . ?
N C11 1.457(3) . ?
C1 C6 1.386(3) . ?
C1 C2 1.391(4) . ?
C2 C3 1.373(4) . ?
C3 C4 1.401(4) . ?
C4 C5 1.383(4) . ?
C4 C7 1.502(4) . ?
C5 C6 1.387(4) . ?
C11 C15 1.530(3) . ?
C11 C12 1.559(3) . ?
C12 C13 1.493(4) . ?
C12 C21 1.525(3) . ?
C13 C14 1.316(5) . ?
C15 C16 1.553(4) . ?
C16 C17 1.485(5) . ?
C21 C22 1.385(4) . ?
C21 C26 1.386(4) . ?
C22 C23 1.386(5) . ?
C23 C24 1.361(6) . ?
C24 C25 1.381(6) . ?
C25 C26 1.389(4) . ?

loop_
_geom_torsion_atom_site_label_1
_geom_torsion_atom_site_label_2
_geom_torsion_atom_site_label_3
_geom_torsion_atom_site_label_4
_geom_torsion
_geom_torsion_site_symmetry_1
_geom_torsion_site_symmetry_2
_geom_torsion_site_symmetry_3
_geom_torsion_site_symmetry_4
_geom_torsion_publ_flag
O1 S N C11 -50.6(2) . . . . ?
O2 S N C11 -179.84(19) . . . . ?
C1 S N C11 65.1(2) . . . . ?
O1 S C1 C6 20.4(2) . . . . ?
O2 S C1 C6 150.41(19) . . . . ?
N S C1 C6 -95.9(2) . . . . ?
O1 S C1 C2 -158.19(19) . . . . ?
O2 S C1 C2 -28.2(2) . . . . ?
N S C1 C2 85.5(2) . . . . ?
C6 C1 C2 C3 -1.8(4) . . . . ?
S C1 C2 C3 176.82(19) . . . . ?
C1 C2 C3 C4 0.7(4) . . . . ?
C2 C3 C4 C5 1.3(4) . . . . ?
C2 C3 C4 C7 -176.9(2) . . . . ?
C3 C4 C5 C6 -2.2(4) . . . . ?
C7 C4 C5 C6 175.9(2) . . . . ?
C2 C1 C6 C5 0.8(4) . . . . ?
S C1 C6 C5 -177.74(19) . . . . ?
C4 C5 C6 C1 1.2(4) . . . . ?
S N C11 C15 -80.5(2) . . . . ?
S N C11 C12 160.79(18) . . . . ?
N C11 C12 C13 -58.2(3) . . . . ?
C15 C11 C12 C13 -180.0(2) . . . . ?
N C11 C12 C21 177.0(2) . . . . ?
C15 C11 C12 C21 55.2(3) . . . . ?
C21 C12 C13 C14 -118.2(3) . . . . ?
C11 C12 C13 C14 117.5(3) . . . . ?
N C11 C15 O3 -32.5(3) . . . . ?
C12 C11 C15 O3 87.2(3) . . . . ?
N C11 C15 C16 144.9(2) . . . . ?
C12 C11 C15 C16 -95.3(2) . . . . ?
O3 C15 C16 O4 143.7(3) . . . . ?
C11 C15 C16 O4 -33.8(4) . . . . ?
O3 C15 C16 C17 -35.6(4) . . . . ?
C11 C15 C16 C17 146.9(3) . . . . ?
C13 C12 C21 C22 119.4(3) . . . . ?
C11 C12 C21 C22 -115.7(3) . . . . ?
C13 C12 C21 C26 -59.5(3) . . . . ?
C11 C12 C21 C26 65.3(3) . . . . ?
C26 C21 C22 C23 0.3(4) . . . . ?
C12 C21 C22 C23 -178.7(3) . . . . ?
C21 C22 C23 C24 -1.0(5) . . . . ?
C22 C23 C24 C25 1.0(5) . . . . ?
C23 C24 C25 C26 -0.2(5) . . . . ?
C22 C21 C26 C25 0.5(4) . . . . ?
C12 C21 C26 C25 179.5(3) . . . . ?
C24 C25 C26 C21 -0.5(5) . . . . ?
